data_7160239
loop_
_publ_author_name
'Bakuleva, Nadezhda A.'
'Lichitskii, Boris V.'
'Komogortsev, Andrey N.'
'Tretyakov, Evgeny V.'

_publ_section_title
;
 The study of the photochemical behavior of 5-aryl-2,3-dihydropyrazine
 1,4-dioxides.
;
_journal_name_full 'Organic &amp; biomolecular chemistry'
_journal_paper_doi 10.1039/d4ob01570c
_journal_year 2024
_chemical_formula_moiety 'C14 H17 Br N2 O2'
_chemical_formula_sum 'C14 H17 Br N2 O2'
_chemical_formula_weight 325.20
_space_group_crystal_system monoclinic
_space_group_IT_number 14
_space_group_name_Hall '-P 2yn'
_space_group_name_H-M_alt 'P 1 21/n 1'
_atom_sites_solution_hydrogens mixed
_atom_sites_solution_primary dual
_atom_sites_solution_secondary difmap
_audit_creation_date 2024-02-09
_audit_creation_method
;
Olex2 1.5
(compiled 2023.08.24 svn.re1ec1418 for OlexSys, GUI svn.r6817)
;
_audit_update_record
;
2024-06-27 deposited with the CCDC.	2024-11-11 downloaded from the CCDC.
;
_cell_angle_alpha 90
_cell_angle_beta 100.3895(6)
_cell_angle_gamma 90
_cell_formula_units_Z 4
_cell_length_a 10.54497(6)
_cell_length_b 7.19449(4)
_cell_length_c 18.56940(11)
_cell_measurement_reflns_used 17234
_cell_measurement_temperature 99.98(10)
_cell_measurement_theta_max 79.5240
_cell_measurement_theta_min 4.4980
_cell_volume 1385.683(14)
_computing_cell_refinement 'CrysAlisPro 1.171.43.104a (Rigaku OD, 2023)'
_computing_data_collection 'CrysAlisPro system (CCD 43.104a 64-bit (release 22-12-2023))'
_computing_data_reduction 'CrysAlisPro 1.171.43.104a (Rigaku OD, 2023)'
_computing_molecular_graphics 'Olex2 1.5 (Dolomanov et al., 2009)'
_computing_publication_material 'Olex2 1.5 (Dolomanov et al., 2009)'
_computing_structure_refinement 'SHELXL 2018/3 (Sheldrick, 2015)'
_computing_structure_solution 'SHELXT 2014/5 (Sheldrick, 2014)'
_diffrn_ambient_environment N~2~
_diffrn_ambient_temperature 99.98(10)
_diffrn_detector 'Hybrid Pixel Array Detector'
_diffrn_detector_area_resol_mean 10.0000
_diffrn_detector_type HyPix
_diffrn_measured_fraction_theta_full 1.000
_diffrn_measured_fraction_theta_max 0.998
_diffrn_measurement_details
;
List of Runs (angles in degrees, time in seconds):

  # Type    Start    End  Width  t~exp~   \w     \q     \k     \f   Frames
#--------------------------------------------------------------------------
  1  \w    -27.00  33.00   0.50    0.05    --  -44.88  19.00-180.00  120
  2  \w    -51.00 -20.00   0.50    0.12    --  -93.75  45.00-180.00   62
  3  \w    -85.00 -23.00   0.50    0.12    --  -93.75 125.00 120.00  124
  4  \w    -37.00  31.00   0.50    0.05    --  -44.88  32.00  27.00  136
  5  \w    -37.00  31.00   0.50    0.05    --  -44.88  32.00  27.00  136
  6  \w    -32.00  27.00   0.50    0.05    --   44.88 -19.00 120.00  118
  7  \w     43.00 105.00   0.50    0.12    --  115.25 -95.00-120.00  124
  8  \w     45.00 111.00   0.50    0.12    --  115.25-125.00-180.00  132
  9  \w     45.00 111.00   0.50    0.12    --  115.25-125.00-150.00  132
 10  \w    -31.00  37.00   0.50    0.05    --   44.88 -32.00-131.00  136
 11  \w     44.00  70.00   0.50    0.12    --  115.25 -95.00 -90.00   52
 12  \w     43.00 105.00   0.50    0.12    --  115.25 -95.00   0.00  124
 13  \w     44.00  98.00   0.50    0.12    --  115.25 -84.00  92.43  108
 14  \w     43.00 105.00   0.50    0.12    --  115.25 -95.00 120.00  124
 15  \w    104.00 141.00   0.50    0.12    --  115.25 -84.00  92.43   74
 16  \w     43.00 144.00   0.50    0.12    --  115.25 -83.00 -44.06  202
 17  \w     95.00 178.00   0.50    0.12    --  115.25 125.00 150.00  166
 18  \w     43.00  68.00   0.50    0.12    --  115.25 -61.00  30.00   50
 19  \w     43.00 105.00   0.50    0.12    --  115.25 -77.00 -90.00  124
 20  \w     43.00 110.00   0.50    0.12    --  115.25 -78.00-113.89  134
 21  \w     43.00  71.00   0.50    0.12    --  115.25 -61.00 -90.00   56
 22  \w     46.00  82.00   0.50    0.12    --  115.25 -77.00 -60.00   72
 23  \w     43.00 105.00   0.50    0.12    --  115.25 -77.00   0.00  124
 24  \w     43.00 105.00   0.50    0.12    --  115.25 -77.00  60.00  124
 25  \w     43.00 105.00   0.50    0.12    --  115.25 -77.00 150.00  124
 26  \w     43.00  71.00   0.50    0.12    --  115.25 -61.00-120.00   56
 27  \w     44.00  70.00   0.50    0.12    --  115.25 -61.00-180.00   52
 28  \w    142.00 170.00   0.50    0.12    --  115.25   0.00-150.00   56
 29  \w     89.00 178.00   0.50    0.12    --  115.25  77.00  90.00  178
 30  \w     89.00 178.00   0.50    0.12    --  115.25  77.00 120.00  178
 31  \w     90.00 115.00   0.50    0.12    --  115.25  77.00 120.00   50
 32  \w     96.00 162.00   0.50    0.12    --  115.25  61.00 120.00  132
 33  \w     96.00 162.00   0.50    0.12    --  115.25  61.00 120.00  132
 34  \w     97.00 178.00   0.50    0.12    --  115.25  45.00 150.00  162
 35  \w     97.00 178.00   0.50    0.12    --  115.25  45.00  90.00  162
 36  \w     27.00 121.00   0.50    0.05    --   44.88  32.00  27.00  188
 37  \w     97.00 178.00   0.50    0.12    --  115.25  32.00  27.00  162
 38  \w     97.00 178.00   0.50    0.12    --  115.25  45.00 -30.00  162
 39  \w     97.00 178.00   0.50    0.12    --  115.25  30.00 -60.00  162
 40  \w     96.00 178.00   0.50    0.12    --  115.25  61.00-150.00  164
 41  \w     97.00 178.00   0.50    0.12    --  115.25  45.00-120.00  162
 42  \w     46.00  72.00   0.50    0.12    --  115.25   0.00-150.00   52
 43  \w   -121.00 -27.00   0.50    0.05    --  -44.88 -32.00-131.00  188
 44  \w   -170.00 -76.00   0.50    0.12    --  -93.75 -32.00-131.00  188
;
_diffrn_measurement_device 'four-circle diffractometer'
_diffrn_measurement_device_type 'XtaLAB Synergy, Dualflex, HyPix'
_diffrn_measurement_method '\w scans'
_diffrn_orient_matrix_type 'CrysAlisPro convention (1999,Acta A55,543-557)'
_diffrn_orient_matrix_UB_11 -0.1238331000
_diffrn_orient_matrix_UB_12 0.0544993000
_diffrn_orient_matrix_UB_13 -0.0533302000
_diffrn_orient_matrix_UB_21 0.0596844000
_diffrn_orient_matrix_UB_22 -0.0704763000
_diffrn_orient_matrix_UB_23 -0.0648008000
_diffrn_orient_matrix_UB_31 -0.0562572000
_diffrn_orient_matrix_UB_32 -0.1946726000
_diffrn_orient_matrix_UB_33 0.0085290000
_diffrn_radiation_monochromator mirror
_diffrn_radiation_probe x-ray
_diffrn_radiation_type 'Cu K\a'
_diffrn_radiation_wavelength 1.54184
_diffrn_reflns_av_R_equivalents 0.0301
_diffrn_reflns_av_unetI/netI 0.0168
_diffrn_reflns_Laue_measured_fraction_full 1.000
_diffrn_reflns_Laue_measured_fraction_max 0.998
_diffrn_reflns_limit_h_max 13
_diffrn_reflns_limit_h_min -13
_diffrn_reflns_limit_k_max 8
_diffrn_reflns_limit_k_min -9
_diffrn_reflns_limit_l_max 23
_diffrn_reflns_limit_l_min -23
_diffrn_reflns_number 22811
_diffrn_reflns_point_group_measured_fraction_full 1.000
_diffrn_reflns_point_group_measured_fraction_max 0.998
_diffrn_reflns_theta_full 67.684
_diffrn_reflns_theta_max 80.048
_diffrn_reflns_theta_min 4.507
_diffrn_source 'micro-focus sealed X-ray tube'
_diffrn_source_type 'PhotonJet (Cu) X-ray Source'
_exptl_absorpt_coefficient_mu 4.048
_exptl_absorpt_correction_T_max 1.000
_exptl_absorpt_correction_T_min 0.426
_exptl_absorpt_correction_type gaussian
_exptl_absorpt_process_details
;
CrysAlisPro 1.171.43.104a (Rigaku Oxford Diffraction, 2023)
Numerical absorption correction based on gaussian integration over
a multifaceted crystal model
Empirical absorption correction using spherical harmonics,
implemented in SCALE3 ABSPACK scaling algorithm.
;
_exptl_crystal_colour colourless
_exptl_crystal_density_diffrn 1.559
_exptl_crystal_density_meas ?
_exptl_crystal_density_method 'not measured'
_exptl_crystal_description prism
_exptl_crystal_F_000 664
_exptl_crystal_size_max 0.79
_exptl_crystal_size_mid 0.18
_exptl_crystal_size_min 0.12
_refine_diff_density_max 0.474
_refine_diff_density_min -0.469
_refine_diff_density_rms 0.068
_refine_ls_extinction_coef 0.00080(12)
_refine_ls_extinction_expression Fc^*^=kFc[1+0.001xFc^2^\l^3^/sin(2\q)]^-1/4^
_refine_ls_extinction_method 'SHELXL-2018/3 (Sheldrick 2018)'
_refine_ls_goodness_of_fit_ref 1.099
_refine_ls_hydrogen_treatment mixed
_refine_ls_matrix_type full
_refine_ls_number_parameters 181
_refine_ls_number_reflns 3026
_refine_ls_number_restraints 0
_refine_ls_restrained_S_all 1.099
_refine_ls_R_factor_all 0.0272
_refine_ls_R_factor_gt 0.0270
_refine_ls_shift/su_max 0.001
_refine_ls_shift/su_mean 0.000
_refine_ls_structure_factor_coef Fsqd
_refine_ls_weighting_details 'w=1/[\s^2^(Fo^2^)+(0.0307P)^2^+1.6140P] where P=(Fo^2^+2Fc^2^)/3'
_refine_ls_weighting_scheme calc
_refine_ls_wR_factor_gt 0.0695
_refine_ls_wR_factor_ref 0.0696
_reflns_Friedel_coverage 0.000
_reflns_number_gt 3017
_reflns_number_total 3026
_reflns_threshold_expression 'I > 2\s(I)'
_cod_data_source_file d4ob01570c2.cif
_cod_data_source_block 13r-450-prld
_cod_depositor_comments
;
The following automatic conversions were performed:

data item '_exptl_crystal_density_meas' value 'none' was changed to
'?' -- the value is perceived as not measured.

Automatic conversion script
Id: cif_fix_values 8170 2020-07-09 18:12:32Z antanas 
;
_cod_original_cell_volume 1385.683(13)
_cod_database_code 7160239
_shelx_shelxl_version_number 2018/3
_chemical_oxdiff_formula C14H1702BrN2
_chemical_oxdiff_usercomment 13R-450-PRLD
_shelx_space_group_comment
;
The symmetry employed for this shelxl refinement is uniquely defined
by the following loop, which should always be used as a source of
symmetry information in preference to the above space-group names.
They are only intended as comments.
;
_shelx_estimated_absorpt_t_max 0.642
_shelx_estimated_absorpt_t_min 0.142
_olex2_refinement_description
;
1. Fixed Uiso
 At 1.2 times of:
  All C(H) groups
 At 1.5 times of:
  All C(H,H,H) groups
2.a Aromatic/amide H refined with riding coordinates:
 C2(H2), C3(H3), C5(H5), C6(H6)
2.b Idealised Me refined as rotating group:
 C11(H11A,H11B,H11C), C12(H12A,H12B,H12C), C13(H13A,H13B,H13C), C14(H14A,H14B,
 H14C)
;
_olex2_submission_special_instructions 'No special instructions were received'
_oxdiff_exptl_absorpt_empirical_details
;
Empirical correction (ABSPACK) includes:
- Absorption correction using spherical harmonics
- Frame scaling
;
_oxdiff_exptl_absorpt_empirical_full_max 1.762
_oxdiff_exptl_absorpt_empirical_full_min 0.820

loop_
_space_group_symop_operation_xyz
'x, y, z'
'-x+1/2, y+1/2, -z+1/2'
'-x, -y, -z'
'x-1/2, -y-1/2, z-1/2'

loop_
_atom_site_label
_atom_site_type_symbol
_atom_site_fract_x
_atom_site_fract_y
_atom_site_fract_z
_atom_site_U_iso_or_equiv
_atom_site_adp_type
_atom_site_occupancy
_atom_site_site_symmetry_order
_atom_site_calc_flag
_atom_site_refinement_flags_posn
_atom_site_refinement_flags_adp
_atom_site_refinement_flags_occupancy
_atom_site_disorder_assembly
_atom_site_disorder_group
Br1 Br 0.96460(2) 0.11420(3) 0.69060(2) 0.02104(9) Uani 1 1 d . . . . .
O1 O 0.35166(13) 0.40974(19) 0.66470(8) 0.0217(3) Uani 1 1 d . . . . .
O2 O 0.58917(12) 0.79457(19) 0.53819(7) 0.0183(3) Uani 1 1 d . . . . .
N1 N 0.38943(15) 0.8835(2) 0.55369(8) 0.0151(3) Uani 1 1 d . . . . .
N2 N 0.36715(14) 0.5509(2) 0.62561(8) 0.0142(3) Uani 1 1 d . . . . .
C1 C 0.81456(17) 0.2653(3) 0.66932(9) 0.0159(3) Uani 1 1 d . . . . .
C2 C 0.69758(18) 0.1810(3) 0.64163(10) 0.0167(3) Uani 1 1 d . . . . .
H2 H 0.692414 0.050314 0.634397 0.020 Uiso 1 1 calc R U . . .
C3 C 0.58834(17) 0.2911(3) 0.62473(9) 0.0153(3) Uani 1 1 d . . . . .
H3 H 0.507294 0.234832 0.606840 0.018 Uiso 1 1 calc R U . . .
C4 C 0.59598(16) 0.4839(2) 0.63366(9) 0.0142(3) Uani 1 1 d . . . . .
C5 C 0.71496(17) 0.5646(3) 0.66198(9) 0.0155(3) Uani 1 1 d . . . . .
H5 H 0.720859 0.695437 0.668512 0.019 Uiso 1 1 calc R U . . .
C6 C 0.82501(17) 0.4557(3) 0.68077(9) 0.0169(3) Uani 1 1 d . . . . .
H6 H 0.905526 0.510506 0.700993 0.020 Uiso 1 1 calc R U . . .
C7 C 0.48010(17) 0.6003(2) 0.61035(9) 0.0135(3) Uani 1 1 d . . . . .
C8 C 0.48983(16) 0.7682(2) 0.56485(9) 0.0140(3) Uani 1 1 d . . . . .
C9 C 0.27686(17) 0.8636(2) 0.58984(10) 0.0146(3) Uani 1 1 d . . . . .
C10 C 0.24395(16) 0.6541(3) 0.59190(10) 0.0151(3) Uani 1 1 d . . . . .
C11 C 0.30853(19) 0.9486(3) 0.66697(10) 0.0192(4) Uani 1 1 d . . . . .
H11A H 0.377395 0.876513 0.696964 0.029 Uiso 1 1 calc R U . . .
H11B H 0.231425 0.945901 0.689555 0.029 Uiso 1 1 calc R U . . .
H11C H 0.336954 1.077428 0.663538 0.029 Uiso 1 1 calc R U . . .
C12 C 0.16776(18) 0.9737(3) 0.54312(11) 0.0206(4) Uani 1 1 d . . . . .
H12A H 0.191017 1.105615 0.543773 0.031 Uiso 1 1 calc R U . . .
H12B H 0.088416 0.958313 0.563030 0.031 Uiso 1 1 calc R U . . .
H12C H 0.153995 0.927549 0.492652 0.031 Uiso 1 1 calc R U . . .
C13 C 0.14277(18) 0.6148(3) 0.63914(11) 0.0209(4) Uani 1 1 d . . . . .
H13A H 0.120480 0.482392 0.636172 0.031 Uiso 1 1 calc R U . . .
H13B H 0.065429 0.688881 0.621514 0.031 Uiso 1 1 calc R U . . .
H13C H 0.177372 0.647725 0.690104 0.031 Uiso 1 1 calc R U . . .
C14 C 0.20230(18) 0.5678(3) 0.51570(10) 0.0192(4) Uani 1 1 d . . . . .
H14A H 0.262765 0.605280 0.484021 0.029 Uiso 1 1 calc R U . . .
H14B H 0.115468 0.611116 0.494494 0.029 Uiso 1 1 calc R U . . .
H14C H 0.202080 0.432067 0.519933 0.029 Uiso 1 1 calc R U . . .
H1 H 0.388(2) 0.992(3) 0.5244(13) 0.015(5) Uiso 1 1 d . . . . .

loop_
_atom_site_aniso_label
_atom_site_aniso_U_11
_atom_site_aniso_U_22
_atom_site_aniso_U_33
_atom_site_aniso_U_23
_atom_site_aniso_U_13
_atom_site_aniso_U_12
Br1 0.01718(12) 0.02812(13) 0.01734(12) -0.00001(7) 0.00182(8) 0.00893(7)
O1 0.0220(7) 0.0189(6) 0.0252(7) 0.0073(5) 0.0070(5) -0.0004(5)
O2 0.0159(6) 0.0207(7) 0.0190(6) 0.0036(5) 0.0053(5) 0.0000(5)
N1 0.0154(7) 0.0149(7) 0.0152(7) 0.0037(6) 0.0035(6) 0.0006(5)
N2 0.0140(7) 0.0137(7) 0.0149(7) 0.0016(5) 0.0024(5) 0.0007(5)
C1 0.0156(8) 0.0214(9) 0.0109(7) 0.0022(7) 0.0027(6) 0.0059(7)
C2 0.0198(8) 0.0164(8) 0.0140(8) 0.0003(7) 0.0033(6) 0.0009(7)
C3 0.0156(8) 0.0166(8) 0.0137(8) 0.0000(6) 0.0031(6) -0.0019(6)
C4 0.0157(8) 0.0164(8) 0.0112(7) 0.0011(6) 0.0045(6) 0.0011(6)
C5 0.0186(8) 0.0154(8) 0.0134(8) -0.0006(6) 0.0053(6) -0.0018(7)
C6 0.0159(8) 0.0230(9) 0.0120(8) -0.0017(7) 0.0031(6) -0.0007(7)
C7 0.0152(8) 0.0132(8) 0.0123(8) 0.0001(6) 0.0032(6) -0.0005(6)
C8 0.0150(8) 0.0137(8) 0.0125(7) -0.0002(6) 0.0005(6) -0.0015(6)
C9 0.0142(8) 0.0165(8) 0.0132(8) 0.0013(6) 0.0030(6) 0.0035(6)
C10 0.0122(8) 0.0188(8) 0.0140(8) 0.0019(7) 0.0018(6) 0.0019(6)
C11 0.0231(9) 0.0192(9) 0.0160(8) -0.0017(7) 0.0055(7) 0.0016(7)
C12 0.0172(8) 0.0244(9) 0.0205(9) 0.0055(7) 0.0038(7) 0.0064(7)
C13 0.0160(8) 0.0261(10) 0.0222(9) 0.0049(7) 0.0073(7) 0.0010(7)
C14 0.0178(8) 0.0223(9) 0.0165(8) -0.0018(7) 0.0004(7) -0.0023(7)

loop_
_atom_type_symbol
_atom_type_description
_atom_type_scat_dispersion_real
_atom_type_scat_dispersion_imag
_atom_type_scat_source
C C 0.0181 0.0091 'International Tables Vol C Tables 4.2.6.8 and 6.1.1.4'
H H 0.0000 0.0000 'International Tables Vol C Tables 4.2.6.8 and 6.1.1.4'
Br Br -0.6763 1.2805 'International Tables Vol C Tables 4.2.6.8 and 6.1.1.4'
N N 0.0311 0.0180 'International Tables Vol C Tables 4.2.6.8 and 6.1.1.4'
O O 0.0492 0.0322 'International Tables Vol C Tables 4.2.6.8 and 6.1.1.4'

loop_
_exptl_crystal_face_index_h
_exptl_crystal_face_index_k
_exptl_crystal_face_index_l
_exptl_crystal_face_perp_dist
0 0 1 0.0722
0 0 -1 0.0703
-1 0 -2 0.0843
1 0 2 0.1000
0 -1 2 0.2177
0 2 -1 0.4822
-1 0 1 0.0544
1 0 -1 0.0629
0 1 1 0.4814
-1 -1 2 0.2002
0 -1 -2 0.2394
-2 2 1 0.3713
1 -1 -2 0.2126

loop_
_geom_angle_atom_site_label_1
_geom_angle_atom_site_label_2
_geom_angle_atom_site_label_3
_geom_angle
_geom_angle_site_symmetry_1
_geom_angle_site_symmetry_3
_geom_angle_publ_flag
C8 N1 C9 123.51(15) . . ?
C8 N1 H1 122.3(14) . . ?
C9 N1 H1 114.0(14) . . ?
O1 N2 C7 123.27(15) . . ?
O1 N2 C10 115.65(14) . . ?
C7 N2 C10 120.93(15) . . ?
C2 C1 Br1 118.55(14) . . ?
C2 C1 C6 121.93(16) . . ?
C6 C1 Br1 119.51(14) . . ?
C1 C2 H2 120.6 . . ?
C3 C2 C1 118.75(17) . . ?
C3 C2 H2 120.6 . . ?
C2 C3 H3 119.6 . . ?
C2 C3 C4 120.83(16) . . ?
C4 C3 H3 119.6 . . ?
C3 C4 C7 119.98(15) . . ?
C5 C4 C3 119.06(16) . . ?
C5 C4 C7 120.92(16) . . ?
C4 C5 H5 119.6 . . ?
C6 C5 C4 120.85(17) . . ?
C6 C5 H5 119.6 . . ?
C1 C6 C5 118.54(17) . . ?
C1 C6 H6 120.7 . . ?
C5 C6 H6 120.7 . . ?
N2 C7 C4 120.92(15) . . ?
N2 C7 C8 119.79(15) . . ?
C4 C7 C8 119.16(15) . . ?
O2 C8 N1 122.87(16) . . ?
O2 C8 C7 119.74(16) . . ?
N1 C8 C7 117.38(15) . . ?
N1 C9 C10 107.98(14) . . ?
N1 C9 C11 109.17(15) . . ?
N1 C9 C12 106.05(14) . . ?
C11 C9 C10 112.09(15) . . ?
C12 C9 C10 111.63(15) . . ?
C12 C9 C11 109.69(15) . . ?
N2 C10 C9 107.75(14) . . ?
N2 C10 C14 105.20(14) . . ?
C13 C10 N2 107.78(14) . . ?
C13 C10 C9 112.19(15) . . ?
C13 C10 C14 109.99(15) . . ?
C14 C10 C9 113.50(15) . . ?
C9 C11 H11A 109.5 . . ?
C9 C11 H11B 109.5 . . ?
C9 C11 H11C 109.5 . . ?
H11A C11 H11B 109.5 . . ?
H11A C11 H11C 109.5 . . ?
H11B C11 H11C 109.5 . . ?
C9 C12 H12A 109.5 . . ?
C9 C12 H12B 109.5 . . ?
C9 C12 H12C 109.5 . . ?
H12A C12 H12B 109.5 . . ?
H12A C12 H12C 109.5 . . ?
H12B C12 H12C 109.5 . . ?
C10 C13 H13A 109.5 . . ?
C10 C13 H13B 109.5 . . ?
C10 C13 H13C 109.5 . . ?
H13A C13 H13B 109.5 . . ?
H13A C13 H13C 109.5 . . ?
H13B C13 H13C 109.5 . . ?
C10 C14 H14A 109.5 . . ?
C10 C14 H14B 109.5 . . ?
C10 C14 H14C 109.5 . . ?
H14A C14 H14B 109.5 . . ?
H14A C14 H14C 109.5 . . ?
H14B C14 H14C 109.5 . . ?

loop_
_geom_bond_atom_site_label_1
_geom_bond_atom_site_label_2
_geom_bond_distance
_geom_bond_site_symmetry_2
_geom_bond_publ_flag
Br1 C1 1.9014(17) . ?
O1 N2 1.276(2) . ?
O2 C8 1.251(2) . ?
N1 C8 1.332(2) . ?
N1 C9 1.472(2) . ?
N1 H1 0.95(2) . ?
N2 C7 1.322(2) . ?
N2 C10 1.529(2) . ?
C1 C2 1.387(3) . ?
C1 C6 1.388(3) . ?
C2 H2 0.9500 . ?
C2 C3 1.387(3) . ?
C3 H3 0.9500 . ?
C3 C4 1.398(3) . ?
C4 C5 1.396(2) . ?
C4 C7 1.480(2) . ?
C5 H5 0.9500 . ?
C5 C6 1.391(3) . ?
C6 H6 0.9500 . ?
C7 C8 1.488(2) . ?
C9 C10 1.549(2) . ?
C9 C11 1.537(2) . ?
C9 C12 1.531(2) . ?
C10 C13 1.525(2) . ?
C10 C14 1.535(2) . ?
C11 H11A 0.9800 . ?
C11 H11B 0.9800 . ?
C11 H11C 0.9800 . ?
C12 H12A 0.9800 . ?
C12 H12B 0.9800 . ?
C12 H12C 0.9800 . ?
C13 H13A 0.9800 . ?
C13 H13B 0.9800 . ?
C13 H13C 0.9800 . ?
C14 H14A 0.9800 . ?
C14 H14B 0.9800 . ?
C14 H14C 0.9800 . ?

loop_
_geom_hbond_atom_site_label_D
_geom_hbond_atom_site_label_H
_geom_hbond_atom_site_label_A
_geom_hbond_distance_DH
_geom_hbond_distance_HA
_geom_hbond_distance_DA
_geom_hbond_angle_DHA
_geom_hbond_site_symmetry_A
_geom_hbond_publ_flag
N1 H1 O2 0.95(2) 1.97(2) 2.909(2) 171(2) 3_676 yes

loop_
_geom_torsion_atom_site_label_1
_geom_torsion_atom_site_label_2
_geom_torsion_atom_site_label_3
_geom_torsion_atom_site_label_4
_geom_torsion
_geom_torsion_site_symmetry_1
_geom_torsion_site_symmetry_2
_geom_torsion_site_symmetry_3
_geom_torsion_site_symmetry_4
_geom_torsion_publ_flag
Br1 C1 C2 C3 -178.78(13) . . . . ?
Br1 C1 C6 C5 177.37(13) . . . . ?
O1 N2 C7 C4 4.7(3) . . . . ?
O1 N2 C7 C8 -179.42(15) . . . . ?
O1 N2 C10 C9 145.67(15) . . . . ?
O1 N2 C10 C13 24.4(2) . . . . ?
O1 N2 C10 C14 -92.94(17) . . . . ?
N1 C9 C10 N2 52.18(17) . . . . ?
N1 C9 C10 C13 170.66(14) . . . . ?
N1 C9 C10 C14 -63.89(18) . . . . ?
N2 C7 C8 O2 -165.74(16) . . . . ?
N2 C7 C8 N1 13.4(2) . . . . ?
C1 C2 C3 C4 1.5(3) . . . . ?
C2 C1 C6 C5 -1.7(3) . . . . ?
C2 C3 C4 C5 -1.8(3) . . . . ?
C2 C3 C4 C7 175.63(16) . . . . ?
C3 C4 C5 C6 0.4(3) . . . . ?
C3 C4 C7 N2 44.2(2) . . . . ?
C3 C4 C7 C8 -131.70(17) . . . . ?
C4 C5 C6 C1 1.3(3) . . . . ?
C4 C7 C8 O2 10.2(2) . . . . ?
C4 C7 C8 N1 -170.67(15) . . . . ?
C5 C4 C7 N2 -138.38(18) . . . . ?
C5 C4 C7 C8 45.7(2) . . . . ?
C6 C1 C2 C3 0.3(3) . . . . ?
C7 N2 C10 C9 -38.7(2) . . . . ?
C7 N2 C10 C13 -159.94(16) . . . . ?
C7 N2 C10 C14 82.73(19) . . . . ?
C7 C4 C5 C6 -177.05(16) . . . . ?
C8 N1 C9 C10 -40.2(2) . . . . ?
C8 N1 C9 C11 81.9(2) . . . . ?
C8 N1 C9 C12 -160.03(17) . . . . ?
C9 N1 C8 O2 -174.38(16) . . . . ?
C9 N1 C8 C7 6.5(2) . . . . ?
C10 N2 C7 C4 -170.63(15) . . . . ?
C10 N2 C7 C8 5.3(2) . . . . ?
C11 C9 C10 N2 -68.12(18) . . . . ?
C11 C9 C10 C13 50.4(2) . . . . ?
C11 C9 C10 C14 175.82(15) . . . . ?
C12 C9 C10 N2 168.37(14) . . . . ?
C12 C9 C10 C13 -73.15(19) . . . . ?
C12 C9 C10 C14 52.3(2) . . . . ?

loop_
_exptl_oxdiff_crystal_face_indexfrac_h
_exptl_oxdiff_crystal_face_indexfrac_k
_exptl_oxdiff_crystal_face_indexfrac_l
_exptl_oxdiff_crystal_face_x
_exptl_oxdiff_crystal_face_y
_exptl_oxdiff_crystal_face_z
-0.0003 0.0001 0.9994 -0.0532 -0.0648 0.0085
0.0003 -0.0001 -0.9994 0.0532 0.0648 -0.0085
-0.9987 -0.0003 -1.9996 0.2303 0.0700 0.0392
0.9987 0.0003 1.9996 -0.2303 -0.0700 -0.0392
-0.0008 -0.9989 1.9992 -0.1610 -0.0592 0.2116
0.0006 1.9982 -1.0003 0.1622 -0.0760 -0.3976
-0.9996 0.0001 0.9985 0.0705 -0.1244 0.0647
0.9996 -0.0001 -0.9985 -0.0705 0.1244 -0.0647
-0.0002 0.9993 0.9989 0.0012 -0.1352 -0.1860
-1.0001 -0.9990 1.9983 -0.0372 -0.1188 0.2678
0.0005 -0.9994 -1.9983 0.0520 0.2000 0.1775
-1.9987 1.9983 0.9967 0.3033 -0.3247 -0.2681
0.9998 -0.9993 -1.9974 -0.0718 0.2595 0.1213
